data_1542225
loop_
_publ_author_name
'Kobtsev, B.M.'
'Kharitonov, Yu.A.'
'Pobedimskaya, E.A.'
'Belov, N.V.'

_publ_section_title
;
 Crystal structure of lithium cadmium molybdate Li Cd (Mo O4) (O H)
;
_journal_name_full 'Doklady Akademii Nauk SSSR'
_journal_page_first 84
_journal_page_last 87
_journal_volume 179
_journal_year 1968
_chemical_formula_sum 'Cd H Li Mo O5'
_chemical_name_systematic 'Li Cd (Mo O4) (O H)'
_space_group_IT_number 14
_symmetry_space_group_name_Hall '-P 2ybc'
_symmetry_space_group_name_H-M 'P 1 21/c 1'
_cell_angle_alpha 90
_cell_angle_beta 107.5
_cell_angle_gamma 90
_cell_formula_units_Z 4
_cell_length_a 7.91
_cell_length_b 5.95
_cell_length_c 9.77
_cell_volume 438.538
_citation_journal_id_ASTM DANKAS
_cod_data_source_file Kobtsev_DANKAS_1968_556.cif
_cod_data_source_block H1Cd1Li1Mo1O5
_cod_original_cell_volume 438.5383
_cod_original_formula_sum 'H1 Cd1 Li1 Mo1 O5'
_cod_database_code 1542225

loop_
_symmetry_equiv_pos_as_xyz
x,y,z
-x,y+1/2,-z+1/2
-x,-y,-z
x,-y-1/2,z-1/2

loop_
_atom_site_label
_atom_site_type_symbol
_atom_site_fract_x
_atom_site_fract_y
_atom_site_fract_z
_atom_site_occupancy
_atom_site_U_iso_or_equiv
O5 O-2 0.107 0.93 0.374 1 0.0
O3 O-2 0.285 0.571 0.235 1 0.0
O1 O-2 0.435 0.925 0.12 1 0.0
O4 O-2 0.146 0.41 0.515 1 0.0
Cd1 Cd+2 0.061 0.735 0.122 1 0.0
Mo1 Mo+6 0.315 0.078 0.963 1 0.0
Li1 Li+1 0.422 0.602 0.173 1 0.0
O2 O-2 0.355 0.378 0.971 1 0.0
